data_7052432
loop_
_publ_author_name
'Siri, Olivier'
'Braunstein, Pierre'

_publ_section_title
;
 Tuning the synthesis of a dinitroaromatic towards a new
 trinitroaromatic stabilized energetic material
;
_journal_issue 1
_journal_name_full 'New Journal of Chemistry'
_journal_page_first 75
_journal_paper_doi 10.1039/b412789g
_journal_volume 29
_journal_year 2005
_chemical_formula_moiety 'C6 H6 N4 O4'
_chemical_formula_sum 'C6 H6 N4 O4'
_chemical_formula_weight 198.15
_chemical_name_systematic
;
?
;
_space_group_IT_number 14
_symmetry_cell_setting monoclinic
_symmetry_space_group_name_Hall '-P 2yn'
_symmetry_space_group_name_H-M 'P 1 21/n 1'
_atom_sites_solution_hydrogens geom
_atom_sites_solution_primary direct
_atom_sites_solution_secondary difmap
_audit_creation_method SHELXL-97
_cell_angle_alpha 90.00
_cell_angle_beta 98.504(5)
_cell_angle_gamma 90.00
_cell_formula_units_Z 4
_cell_length_a 8.7780(10)
_cell_length_b 5.6200(10)
_cell_length_c 15.635(2)
_cell_measurement_reflns_used 3086
_cell_measurement_temperature 173(2)
_cell_measurement_theta_max 30.034
_cell_measurement_theta_min 0.998
_cell_volume 762.83(19)
_computing_cell_refinement 'Denzo (Nonius B.V., 1998)'
_computing_data_collection 'Collect (Nonius B.V., 1998)'
_computing_data_reduction 'Denzo (Nonius B.V., 1998)'
_computing_molecular_graphics 'PLATON 98 (Spek, 1998)'
_computing_publication_material 'SHELXL-97 (Sheldrick, 1997)'
_computing_structure_refinement 'SHELXL-97 (Sheldrick, 1997)'
_computing_structure_solution 'SHELXS-97 (Sheldrick, 1997)'
_diffrn_ambient_temperature 173(2)
_diffrn_measured_fraction_theta_full 0.995
_diffrn_measured_fraction_theta_max 0.995
_diffrn_measurement_device_type KappaCCD
_diffrn_measurement_method '\p scans'
_diffrn_radiation_monochromator graphite
_diffrn_radiation_source 'fine-focus sealed tube'
_diffrn_radiation_type MoK\a
_diffrn_radiation_wavelength 0.71069
_diffrn_reflns_av_R_equivalents 0.0421
_diffrn_reflns_av_sigmaI/netI 0.0617
_diffrn_reflns_limit_h_max 12
_diffrn_reflns_limit_h_min -5
_diffrn_reflns_limit_k_max 7
_diffrn_reflns_limit_k_min -6
_diffrn_reflns_limit_l_max 19
_diffrn_reflns_limit_l_min -22
_diffrn_reflns_number 5056
_diffrn_reflns_theta_full 30.01
_diffrn_reflns_theta_max 30.01
_diffrn_reflns_theta_min 2.51
_exptl_absorpt_coefficient_mu 0.147
_exptl_absorpt_correction_type none
_exptl_crystal_colour red
_exptl_crystal_density_diffrn 1.725
_exptl_crystal_density_method 'not measured'
_exptl_crystal_description prism
_exptl_crystal_F_000 408
_exptl_crystal_size_max 0.13
_exptl_crystal_size_mid 0.10
_exptl_crystal_size_min 0.08
_refine_diff_density_max 0.343
_refine_diff_density_min -0.248
_refine_diff_density_rms 0.054
_refine_ls_extinction_method none
_refine_ls_goodness_of_fit_ref 1.059
_refine_ls_hydrogen_treatment mixed
_refine_ls_matrix_type full
_refine_ls_number_parameters 151
_refine_ls_number_reflns 2215
_refine_ls_number_restraints 0
_refine_ls_restrained_S_all 1.059
_refine_ls_R_factor_all 0.0733
_refine_ls_R_factor_gt 0.0489
_refine_ls_shift/su_max 0.000
_refine_ls_shift/su_mean 0.000
_refine_ls_structure_factor_coef Fsqd
_refine_ls_weighting_details 'calc w=1/[\s^2^(Fo^2^)+(0.0554P)^2^+0.1380P] where P=(Fo^2^+2Fc^2^)/3'
_refine_ls_weighting_scheme calc
_refine_ls_wR_factor_gt 0.1124
_refine_ls_wR_factor_ref 0.1211
_reflns_number_gt 1670
_reflns_number_total 2215
_reflns_threshold_expression >2sigma(I)
_cod_data_source_file b412789g.txt
_cod_data_source_block wel2
_cod_original_sg_symbol_H-M 'P 21/n'
_cod_database_code 7052432

loop_
_symmetry_equiv_pos_as_xyz
'x, y, z'
'-x+1/2, y+1/2, -z+1/2'
'-x, -y, -z'
'x-1/2, -y-1/2, z-1/2'

loop_
_atom_site_label
_atom_site_type_symbol
_atom_site_fract_x
_atom_site_fract_y
_atom_site_fract_z
_atom_site_U_iso_or_equiv
_atom_site_adp_type
_atom_site_occupancy
_atom_site_symmetry_multiplicity
_atom_site_calc_flag
_atom_site_refinement_flags
_atom_site_disorder_assembly
_atom_site_disorder_group
C6 C 0.37490(16) 0.3345(3) 0.03682(9) 0.0198(3) Uani 1 1 d . . .
O2 O 0.11432(13) 0.6220(2) -0.18725(7) 0.0310(3) Uani 1 1 d . . .
N3 N 0.07343(14) 0.6539(2) -0.11617(8) 0.0210(3) Uani 1 1 d . . .
O1 O -0.04814(12) 0.75273(19) -0.10682(7) 0.0291(3) Uani 1 1 d . . .
C5 C 0.26946(15) 0.3805(2) -0.03609(9) 0.0181(3) Uani 1 1 d . . .
N4 N 0.24850(14) 0.1969(2) -0.10203(8) 0.0213(3) Uani 1 1 d . . .
C1 C 0.39021(16) 0.4847(3) 0.10838(9) 0.0208(3) Uani 1 1 d . . .
O4 O 0.11811(13) 0.1646(2) -0.14071(7) 0.0327(3) Uani 1 1 d . . .
C2 C 0.29339(16) 0.6884(3) 0.10610(9) 0.0207(3) Uani 1 1 d . . .
O3 O 0.36015(13) 0.07405(19) -0.11275(7) 0.0311(3) Uani 1 1 d . . .
C4 C 0.17562(15) 0.5818(2) -0.03900(9) 0.0184(3) Uani 1 1 d . . .
C3 C 0.18831(16) 0.7319(3) 0.03190(9) 0.0203(3) Uani 1 1 d . . .
N1 N 0.49463(17) 0.4347(3) 0.17934(9) 0.0308(3) Uani 1 1 d . . .
N2 N 0.29987(18) 0.8329(3) 0.17727(9) 0.0317(3) Uani 1 1 d . . .
H1 H 0.551(2) 0.313(4) 0.1753(13) 0.038(6) Uiso 1 1 d . . .
H2 H 0.501(2) 0.520(4) 0.2251(15) 0.048(6) Uiso 1 1 d . . .
H3 H 0.380(3) 0.839(4) 0.2090(15) 0.046(6) Uiso 1 1 d . . .
H4 H 0.241(3) 0.965(4) 0.1736(14) 0.047(6) Uiso 1 1 d . . .
H5 H 0.128(2) 0.864(3) 0.0310(11) 0.026(4) Uiso 1 1 d . . .
H6 H 0.434(2) 0.194(3) 0.0370(11) 0.031(5) Uiso 1 1 d . . .

loop_
_atom_site_aniso_label
_atom_site_aniso_U_11
_atom_site_aniso_U_22
_atom_site_aniso_U_33
_atom_site_aniso_U_23
_atom_site_aniso_U_13
_atom_site_aniso_U_12
C6 0.0176(6) 0.0208(7) 0.0203(7) 0.0021(5) 0.0004(5) 0.0016(5)
O2 0.0392(7) 0.0354(6) 0.0169(5) 0.0010(4) -0.0004(4) 0.0073(5)
N3 0.0209(6) 0.0193(6) 0.0211(6) 0.0016(5) -0.0031(5) -0.0005(5)
O1 0.0190(5) 0.0332(6) 0.0333(6) 0.0049(5) -0.0026(4) 0.0052(4)
C5 0.0187(7) 0.0181(7) 0.0175(6) -0.0001(5) 0.0021(5) -0.0012(5)
N4 0.0263(6) 0.0190(6) 0.0173(6) 0.0003(5) -0.0006(5) 0.0001(5)
C1 0.0177(6) 0.0262(7) 0.0180(6) 0.0023(6) 0.0009(5) -0.0027(6)
O4 0.0306(6) 0.0315(6) 0.0319(6) -0.0082(5) -0.0089(5) -0.0020(5)
C2 0.0186(7) 0.0250(7) 0.0181(7) -0.0026(6) 0.0020(5) -0.0022(5)
O3 0.0347(6) 0.0273(6) 0.0310(6) -0.0063(5) 0.0042(5) 0.0084(5)
C4 0.0159(6) 0.0212(7) 0.0173(6) 0.0013(5) -0.0008(5) 0.0001(5)
C3 0.0179(7) 0.0213(7) 0.0215(7) -0.0010(5) 0.0021(5) 0.0024(5)
N1 0.0325(8) 0.0341(8) 0.0222(7) -0.0005(6) -0.0082(5) 0.0054(6)
N2 0.0301(8) 0.0400(9) 0.0229(7) -0.0116(6) -0.0033(6) 0.0053(6)

loop_
_atom_type_symbol
_atom_type_description
_atom_type_scat_dispersion_real
_atom_type_scat_dispersion_imag
_atom_type_scat_source
C C 0.0033 0.0016 'International Tables Vol C Tables 4.2.6.8 and 6.1.1.4'
N N 0.0061 0.0033 'International Tables Vol C Tables 4.2.6.8 and 6.1.1.4'
O O 0.0106 0.0060 'International Tables Vol C Tables 4.2.6.8 and 6.1.1.4'
H H 0.0000 0.0000 'International Tables Vol C Tables 4.2.6.8 and 6.1.1.4'

loop_
_geom_angle_atom_site_label_1
_geom_angle_atom_site_label_2
_geom_angle_atom_site_label_3
_geom_angle
_geom_angle_site_symmetry_1
_geom_angle_site_symmetry_3
_geom_angle_publ_flag
C5 C6 C1 121.51(13) . . ?
C5 C6 H6 117.4(11) . . ?
C1 C6 H6 121.1(11) . . ?
O2 N3 O1 123.16(12) . . ?
O2 N3 C4 118.91(11) . . ?
O1 N3 C4 117.88(12) . . ?
C6 C5 C4 119.88(13) . . ?
C6 C5 N4 116.89(12) . . ?
C4 C5 N4 122.74(12) . . ?
O4 N4 O3 123.61(12) . . ?
O4 N4 C5 117.83(12) . . ?
O3 N4 C5 118.43(12) . . ?
N1 C1 C6 120.23(14) . . ?
N1 C1 C2 120.99(13) . . ?
C6 C1 C2 118.77(13) . . ?
N2 C2 C3 120.99(14) . . ?
N2 C2 C1 120.19(13) . . ?
C3 C2 C1 118.77(12) . . ?
C3 C4 C5 119.37(13) . . ?
C3 C4 N3 117.55(12) . . ?
C5 C4 N3 122.87(12) . . ?
C4 C3 C2 121.69(13) . . ?
C4 C3 H5 120.4(11) . . ?
C2 C3 H5 118.0(11) . . ?
C1 N1 H1 115.7(14) . . ?
C1 N1 H2 121.2(15) . . ?
H1 N1 H2 123(2) . . ?
C2 N2 H3 117.1(16) . . ?
C2 N2 H4 118.8(14) . . ?
H3 N2 H4 117(2) . . ?

loop_
_geom_bond_atom_site_label_1
_geom_bond_atom_site_label_2
_geom_bond_distance
_geom_bond_site_symmetry_2
_geom_bond_publ_flag
C6 C5 1.382(2) . ?
C6 C1 1.392(2) . ?
C6 H6 0.946(19) . ?
O2 N3 1.2304(16) . ?
N3 O1 1.2307(16) . ?
N3 C4 1.4508(17) . ?
C5 C4 1.3964(19) . ?
C5 N4 1.4507(18) . ?
N4 O4 1.2264(16) . ?
N4 O3 1.2305(15) . ?
C1 N1 1.3599(18) . ?
C1 C2 1.423(2) . ?
C2 N2 1.3719(19) . ?
C2 C3 1.393(2) . ?
C4 C3 1.384(2) . ?
C3 H5 0.911(18) . ?
N1 H1 0.85(2) . ?
N1 H2 0.86(2) . ?
N2 H3 0.80(2) . ?
N2 H4 0.90(2) . ?

loop_
_geom_torsion_atom_site_label_1
_geom_torsion_atom_site_label_2
_geom_torsion_atom_site_label_3
_geom_torsion_atom_site_label_4
_geom_torsion
_geom_torsion_site_symmetry_1
_geom_torsion_site_symmetry_2
_geom_torsion_site_symmetry_3
_geom_torsion_site_symmetry_4
_geom_torsion_publ_flag
C1 C6 C5 C4 0.1(2) . . . . ?
C1 C6 C5 N4 -171.99(12) . . . . ?
C6 C5 N4 O4 143.02(13) . . . . ?
C4 C5 N4 O4 -28.86(19) . . . . ?
C6 C5 N4 O3 -33.04(18) . . . . ?
C4 C5 N4 O3 155.07(13) . . . . ?
C5 C6 C1 N1 179.80(14) . . . . ?
C5 C6 C1 C2 0.7(2) . . . . ?
N1 C1 C2 N2 -2.6(2) . . . . ?
C6 C1 C2 N2 176.51(13) . . . . ?
N1 C1 C2 C3 -179.99(13) . . . . ?
C6 C1 C2 C3 -0.9(2) . . . . ?
C6 C5 C4 C3 -0.7(2) . . . . ?
N4 C5 C4 C3 170.91(13) . . . . ?
C6 C5 C4 N3 173.76(13) . . . . ?
N4 C5 C4 N3 -14.6(2) . . . . ?
O2 N3 C4 C3 139.34(14) . . . . ?
O1 N3 C4 C3 -37.98(19) . . . . ?
O2 N3 C4 C5 -35.25(19) . . . . ?
O1 N3 C4 C5 147.43(13) . . . . ?
C5 C4 C3 C2 0.5(2) . . . . ?
N3 C4 C3 C2 -174.26(12) . . . . ?
N2 C2 C3 C4 -177.08(14) . . . . ?
C1 C2 C3 C4 0.3(2) . . . . ?

loop_
_cod_related_entry_id
_cod_related_entry_database
_cod_related_entry_code
1 ChemSpider 3641324
